data_7700603
loop_
_publ_author_name
'Beddoe, Samuel V. F.'
'Lonergan, Rhona F.'
'Pitak, Mateusz B.'
'Price, Jason R.'
'Coles, Simon J.'
'Kitchen, Jonathan A.'
'Keene, Tony D.'

_publ_section_title
;
 All about that base: investigating the role of ligand basicity in pyridyl
 complexes derived from a copper-Schiff base coordination polymer.
;
_journal_issue 41
_journal_name_full 'Dalton transactions (Cambridge, England : 2003)'
_journal_page_first 15553
_journal_page_last 15559
_journal_paper_doi 10.1039/c9dt01527b
_journal_volume 48
_journal_year 2019
_chemical_formula_moiety 'C19 H17 Cu N3 O4, C2 H6 O S'
_chemical_formula_sum 'C21 H23 Cu N3 O5 S'
_chemical_formula_weight 493.02
_space_group_crystal_system triclinic
_space_group_IT_number 2
_space_group_name_Hall '-P 1'
_space_group_name_H-M_alt 'P -1'
_symmetry_space_group_name_Hall '-P 1'
_symmetry_space_group_name_H-M 'P -1'
_atom_sites_solution_hydrogens mixed
_atom_sites_solution_primary direct
_audit_creation_date 2016-10-01
_audit_creation_method
;
Olex2 1.2
(compiled 2016.09.09 svn.r3337 for OlexSys, GUI svn.r5227)
;
_audit_update_record
;
2019-04-01 deposited with the CCDC.    2019-07-12 downloaded from the CCDC.
;
_cell_angle_alpha 68.148(5)
_cell_angle_beta 81.123(4)
_cell_angle_gamma 88.371(4)
_cell_formula_units_Z 2
_cell_length_a 5.6328(2)
_cell_length_b 12.7929(6)
_cell_length_c 15.6440(9)
_cell_measurement_reflns_used 9531
_cell_measurement_temperature 100(2)
_cell_measurement_theta_max 27.4840
_cell_measurement_theta_min 1.7730
_cell_volume 1033.26(9)
_computing_cell_refinement
'CrysAlisPro, Agilent Technologies, Version 1.171.37.31 (release 14-01-2014 CrysAlis171 .NET) (compiled Jan 14 2014,18:38:05)'
_computing_data_collection 'CrystalClear-SM Expert 3.1 b27 (Rigaku, 2013)'
_computing_data_reduction
'CrysAlisPro, Agilent Technologies, Version 1.171.37.31 (release 14-01-2014 CrysAlis171 .NET) (compiled Jan 14 2014,18:38:05)'
_computing_molecular_graphics 'Olex2 (Dolomanov et al., 2009)'
_computing_publication_material 'Olex2 (Dolomanov et al., 2009)'
_computing_structure_refinement 'ShelXL (Sheldrick, 2015)'
_computing_structure_solution 'ShelXT (Sheldrick, 2015)'
_diffrn_ambient_temperature 100(2)
_diffrn_detector 'CCD area detector'
_diffrn_detector_area_resol_mean 28.5714
_diffrn_detector_type 'Rigaku HG Saturn724+ (2x2 bin mode)'
_diffrn_measured_fraction_theta_full 0.999
_diffrn_measured_fraction_theta_max 0.990
_diffrn_measurement_details
;
#__ type_ start__ end____ width___ exp.time_
  1 omega  -30.00   74.00   1.0000   10.0000
omega____ theta____ kappa____ phi______ frames
    -      -16.0000   72.0000   30.0000 104

#__ type_ start__ end____ width___ exp.time_
  2 omega  -67.00   23.00   1.0000   10.0000
omega____ theta____ kappa____ phi______ frames
    -      -16.0000  -72.0000  -90.0000 90

#__ type_ start__ end____ width___ exp.time_
  3 omega  -63.00   23.00   1.0000   10.0000
omega____ theta____ kappa____ phi______ frames
    -      -16.0000  -72.0000   90.0000 86

#__ type_ start__ end____ width___ exp.time_
  4 omega  -87.00  -10.00   1.0000   10.0000
omega____ theta____ kappa____ phi______ frames
    -      -16.0000    0.0000  -90.0000 77

#__ type_ start__ end____ width___ exp.time_
  5 omega  -39.00  -24.00   1.0000   10.0000
omega____ theta____ kappa____ phi______ frames
    -      -16.0000   72.0000 -120.0000 15

#__ type_ start__ end____ width___ exp.time_
  6 omega -106.00   74.00   1.0000   10.0000
omega____ theta____ kappa____ phi______ frames
    -      -16.0000    0.0000    0.0000 180
;
_diffrn_measurement_device 'four-circle \k diffractometer'
_diffrn_measurement_device_type 'Rigaku AFC12 (Right)'
_diffrn_measurement_method 'profile data from \w-scans'
_diffrn_measurement_specimen_support 'MiTeGen MicroMesh'
_diffrn_orient_matrix_UB_11 -0.0284859000
_diffrn_orient_matrix_UB_12 0.0200151000
_diffrn_orient_matrix_UB_13 0.0368731000
_diffrn_orient_matrix_UB_21 0.1198156000
_diffrn_orient_matrix_UB_22 0.0211662000
_diffrn_orient_matrix_UB_23 -0.0081885000
_diffrn_orient_matrix_UB_31 -0.0330498000
_diffrn_orient_matrix_UB_32 0.0521870000
_diffrn_orient_matrix_UB_33 -0.0319110000
_diffrn_radiation_collimation 0.3
_diffrn_radiation_monochromator 'Confocal mirrors, HF Varimax'
_diffrn_radiation_probe x-ray
_diffrn_radiation_type MoK\a
_diffrn_radiation_wavelength 0.71073
_diffrn_reflns_av_R_equivalents 0.0296
_diffrn_reflns_av_unetI/netI 0.0366
_diffrn_reflns_Laue_measured_fraction_full 0.999
_diffrn_reflns_Laue_measured_fraction_max 0.990
_diffrn_reflns_limit_h_max 7
_diffrn_reflns_limit_h_min -7
_diffrn_reflns_limit_k_max 16
_diffrn_reflns_limit_k_min -16
_diffrn_reflns_limit_l_max 20
_diffrn_reflns_limit_l_min -20
_diffrn_reflns_number 13694
_diffrn_reflns_point_group_measured_fraction_full 0.999
_diffrn_reflns_point_group_measured_fraction_max 0.990
_diffrn_reflns_theta_full 25.242
_diffrn_reflns_theta_max 27.481
_diffrn_reflns_theta_min 2.603
_diffrn_source 'Rotating Anode'
_diffrn_source_current 55.0
_diffrn_source_power 2.475
_diffrn_source_target Mo
_diffrn_source_type 'Rotating Anode'
_diffrn_source_voltage 45.0
_exptl_absorpt_coefficient_mu 1.198
_exptl_absorpt_correction_T_max 1.00000
_exptl_absorpt_correction_T_min 0.93531
_exptl_absorpt_correction_type multi-scan
_exptl_absorpt_process_details
'CrysAlisPro, Agilent Technologies, Version 1.171.37.31 (release 14-01-2014 CrysAlis171 .NET) (compiled Jan 14 2014,18:38:05) Empirical absorption correction using spherical harmonics, implemented in SCALE3 ABSPACK scaling algorithm. Empirical absorption correction using spherical harmonics, implemented in SCALE3 ABSPACK scaling algorithm.'
_exptl_crystal_colour green
_exptl_crystal_colour_primary green
_exptl_crystal_density_diffrn 1.585
_exptl_crystal_description needle
_exptl_crystal_F_000 510
_exptl_crystal_recrystallization_method 'Crystallisation by slow diffusion of water vapour into DMSO solution'
_exptl_crystal_size_max 0.174
_exptl_crystal_size_mid 0.028
_exptl_crystal_size_min 0.023
_refine_diff_density_max 0.438
_refine_diff_density_min -0.374
_refine_diff_density_rms 0.069
_refine_ls_extinction_method none
_refine_ls_goodness_of_fit_ref 1.039
_refine_ls_hydrogen_treatment mixed
_refine_ls_matrix_type full
_refine_ls_number_parameters 345
_refine_ls_number_reflns 4701
_refine_ls_number_restraints 718
_refine_ls_restrained_S_all 0.966
_refine_ls_R_factor_all 0.0408
_refine_ls_R_factor_gt 0.0331
_refine_ls_shift/su_max 0.001
_refine_ls_shift/su_mean 0.000
_refine_ls_structure_factor_coef Fsqd
_refine_ls_weighting_details 'w=1/[\s^2^(Fo^2^)+(0.0243P)^2^+0.9792P] where P=(Fo^2^+2Fc^2^)/3'
_refine_ls_weighting_scheme calc
_refine_ls_wR_factor_gt 0.0696
_refine_ls_wR_factor_ref 0.0725
_reflns_Friedel_coverage 0.000
_reflns_number_gt 4098
_reflns_number_total 4701
_reflns_threshold_expression 'I > 2\s(I)'
_cod_data_source_file c9dt01527b2.cif
_cod_data_source_block bus_test1
_cod_depositor_comments 'Adding full bibliography for 7700601--7700615.cif.'
_cod_original_cell_volume 1033.26(10)
_cod_database_code 7700603
_chemical_oxdiff_formula (C13H9N1O2Cu1)(C6H6N2O1)
_shelx_space_group_comment
;
The symmetry employed for this shelxl refinement is uniquely defined
by the following loop, which should always be used as a source of
symmetry information in preference to the above space-group names.
They are only intended as comments.
;
_reflns_odcompleteness_completeness 99.07
_reflns_odcompleteness_iscentric 1
_reflns_odcompleteness_theta 27.42
_olex2_refinement_description
;
1. Fixed Uiso
 At 1.2 times of:
  All C(H) groups, All N(H,H) groups
 At 1.5 times of:
  All C(H,H,H) groups, All O(H,H) groups
2. Restrained distances
 O27-H27A = O27-H27B
 0.88 with sigma of 0.01
 H27A-H27B
 1.4 with sigma of 0.01
3. Restrained planarity
 C32, C33, C34, C35, C36, C37
 with sigma of 0.1
 C40, C41, C42, C43, C44, C45
 with sigma of 0.1
4. Uiso/Uaniso restraints and constraints
Cu1 \\sim O11 \\sim C12 \\sim C13 \\sim C14 \\sim C15 \\sim C16 \\sim C17 \\sim
N18 \\sim C19 \\sim C20 \\sim C21 \\sim C22 \\sim C23 \\sim C24 \\sim C25 \\sim
O26 \\sim O27 \\sim Cu2 \\sim O31 \\sim C32 \\sim C33 \\sim C34 \\sim C35 \\sim
C36 \\sim C37 \\sim N38 \\sim C39 \\sim C40 \\sim C41 \\sim C42 \\sim C43 \\sim
C44 \\sim C45 \\sim O46 \\sim O47: within 2A with sigma of 0.04 and sigma for
terminal atoms of 0.08
Uanis(Cu1) = Uanis(Cu2)
5. Rigid body (RIGU) restrains
 Cu1, O11, C12, C13, C14, C15, C16, C17, N18, C19, C20, C21, C22, C23, C24,
 C25, O26, O27, Cu2, O31, C32, C33, C34, C35, C36, C37, N38, C39, C40, C41, C42,
  C43, C44, C45, O46, O47
 with sigma for 1-2 distances of 0.004 and sigma for 1-3 distances of 0.004
6. Same fragment restrains
{Cu1, O11, C12, C13, C14, C15, C16, C17, N18, C19, C20, C21, C22, C23, C24,
C25, O26, O27} sigma for 1-2: 0.002, 1-3: 0.004
as
{Cu2, O31, C32, C33, C34, C35, C36, C37, N38, C39, C40, C41, C42, C43, C44,
C45, O46, O47}
7. Others
 Sof(Cu2)=Sof(O31)=Sof(C32)=Sof(C33)=Sof(H33)=Sof(C34)=Sof(H34)=Sof(C35)=
 Sof(H35)=Sof(C36)=Sof(H36)=Sof(C37)=Sof(N38)=Sof(C39)=Sof(H39)=Sof(C40)=
 Sof(C41)=Sof(H41)=Sof(C42)=Sof(H42)=Sof(C43)=Sof(H43)=Sof(C44)=Sof(H44)=
 Sof(C45)=Sof(O46)=Sof(O47)=1-FVAR(1)
 Sof(Cu1)=Sof(O11)=Sof(C12)=Sof(C13)=Sof(H13)=Sof(C14)=Sof(H14)=Sof(C15)=
 Sof(H15)=Sof(C16)=Sof(H16)=Sof(C17)=Sof(N18)=Sof(C19)=Sof(H19)=Sof(C20)=
 Sof(C21)=Sof(H21)=Sof(C22)=Sof(H22)=Sof(C23)=Sof(H23)=Sof(C24)=Sof(H24)=
 Sof(C25)=Sof(O26)=Sof(O27)=FVAR(1)
 Uiso(O31)=Uiso(C32)=Uiso(C33)=Uiso(C34)=Uiso(C35)=Uiso(C36)=Uiso(C37)=
 Uiso(N38)=Uiso(C39)=Uiso(C40)=Uiso(C41)=Uiso(C42)=Uiso(C43)=Uiso(C44)=
 Uiso(C45)=Uiso(O46)=FVAR(2)
8.a Aromatic/amide H refined with riding coordinates:
 C13(H13), C14(H14), C15(H15), C16(H16), C19(H19), C21(H21), C22(H22),
 C23(H23), C24(H24), C33(H33), C34(H34), C35(H35), C36(H36), C39(H39), C41(H41),
  C42(H42), C43(H43), C44(H44), C52(H52), C53(H53), C55(H55), C56(H56)
8.b X=CH2 refined with riding coordinates:
 N59(H59A,H59B)
8.c Idealised Me refined as rotating group:
 C63(H63A,H63B,H63C), C64(H64A,H64B,H64C)
;
_shelx_shelxl_version_number 2014/7
_olex2_exptl_crystal_mounting_method Mitegen
_olex2_submission_special_instructions 'No special instructions were received'

loop_
_space_group_symop_operation_xyz
'x, y, z'
'-x, -y, -z'

loop_
_atom_site_label
_atom_site_type_symbol
_atom_site_fract_x
_atom_site_fract_y
_atom_site_fract_z
_atom_site_U_iso_or_equiv
_atom_site_adp_type
_atom_site_occupancy
_atom_site_site_symmetry_order
_atom_site_calc_flag
_atom_site_refinement_flags_posn
_atom_site_refinement_flags_adp
_atom_site_refinement_flags_occupancy
_atom_site_disorder_assembly
_atom_site_disorder_group
Cu1 Cu 0.43020(13) 0.29642(6) 0.63423(5) 0.01137(11) Uani 0.937(3) 1 d D U P A 1
O11 O 0.2008(3) 0.34400(15) 0.54506(12) 0.0136(3) Uani 0.937(3) 1 d D U P A 1
C12 C 0.2339(5) 0.2906(2) 0.48518(18) 0.0128(5) Uani 0.937(3) 1 d D U P A 1
C13 C 0.0899(5) 0.3082(3) 0.4158(2) 0.0150(5) Uani 0.937(3) 1 d D U P A 1
H13 H -0.0342 0.3587 0.4102 0.018 Uiso 0.937(3) 1 calc R . P A 1
C14 C 0.1311(5) 0.2508(3) 0.3557(2) 0.0170(5) Uani 0.937(3) 1 d D U P A 1
H14 H 0.0339 0.2628 0.3102 0.020 Uiso 0.937(3) 1 calc R . P A 1
C15 C 0.3166(5) 0.1752(2) 0.36279(18) 0.0177(5) Uani 0.937(3) 1 d D U P A 1
H15 H 0.3442 0.1377 0.3216 0.021 Uiso 0.937(3) 1 calc R . P A 1
C16 C 0.4602(5) 0.1559(2) 0.43116(16) 0.0165(5) Uani 0.937(3) 1 d D U P A 1
H16 H 0.5846 0.1056 0.4358 0.020 Uiso 0.937(3) 1 calc R . P A 1
C17 C 0.4177(4) 0.2119(2) 0.49293(16) 0.0134(5) Uani 0.937(3) 1 d D U P A 1
N18 N 0.5408(3) 0.19563(15) 0.56948(12) 0.0134(4) Uani 0.937(3) 1 d D U P A 1
C19 C 0.7148(4) 0.12688(18) 0.58801(15) 0.0146(5) Uani 0.937(3) 1 d D U P A 1
H19 H 0.7667 0.0916 0.5464 0.018 Uiso 0.937(3) 1 calc R . P A 1
C20 C 0.8336(4) 0.10084(19) 0.66753(15) 0.0141(5) Uani 0.937(3) 1 d D U P A 1
C21 C 1.0199(4) 0.0230(2) 0.67599(17) 0.0179(5) Uani 0.937(3) 1 d D U P A 1
H21 H 1.0631 -0.0045 0.6287 0.021 Uiso 0.937(3) 1 calc R . P A 1
C22 C 1.1386(5) -0.0133(2) 0.75099(18) 0.0201(6) Uani 0.937(3) 1 d D U P A 1
H22 H 1.2609 -0.0645 0.7549 0.024 Uiso 0.937(3) 1 calc R . P A 1
C23 C 1.0723(5) 0.0282(3) 0.82190(19) 0.0195(6) Uani 0.937(3) 1 d D U P A 1
H23 H 1.1514 0.0041 0.8736 0.023 Uiso 0.937(3) 1 calc R . P A 1
C24 C 0.8913(5) 0.1042(2) 0.8164(2) 0.0175(5) Uani 0.937(3) 1 d D U P A 1
H24 H 0.8497 0.1295 0.8652 0.021 Uiso 0.937(3) 1 calc R . P A 1
C25 C 0.7670(4) 0.1450(2) 0.73902(16) 0.0136(5) Uani 0.937(3) 1 d D U P A 1
O26 O 0.6047(3) 0.22102(14) 0.73628(11) 0.0151(4) Uani 0.937(3) 1 d D U P A 1
O27 O 0.7372(4) 0.42419(16) 0.5498(2) 0.0192(13) Uani 0.937(3) 1 d D U P A 1
H27A H 0.747(4) 0.4963(9) 0.5171(16) 0.029 Uiso 1 1 d DR . . B 1
H27B H 0.882(2) 0.4010(17) 0.5542(17) 0.029 Uiso 1 1 d DR . . C 1
Cu2 Cu 0.446(2) 0.2938(9) 0.6483(7) 0.01137(11) Uani 0.063(3) 1 d D U P A 2
O31 O 0.596(3) 0.2327(16) 0.7618(9) 0.006(2) Uiso 0.063(3) 1 d D U P A 2
C32 C 0.754(4) 0.1540(19) 0.7573(11) 0.006(2) Uiso 0.063(3) 1 d D U P A 2
C33 C 0.915(5) 0.112(3) 0.8214(15) 0.006(2) Uiso 0.063(3) 1 d D U P A 2
H33 H 0.9028 0.1328 0.8727 0.008 Uiso 0.063(3) 1 calc R . P A 2
C34 C 1.091(5) 0.039(3) 0.8089(18) 0.006(2) Uiso 0.063(3) 1 d D U P A 2
H34 H 1.1936 0.0097 0.8528 0.008 Uiso 0.063(3) 1 calc R . P A 2
C35 C 1.115(4) 0.009(3) 0.7313(16) 0.006(2) Uiso 0.063(3) 1 d D U P A 2
H35 H 1.2415 -0.0358 0.7209 0.008 Uiso 0.063(3) 1 calc R . P A 2
C36 C 0.951(4) 0.045(2) 0.6696(14) 0.006(2) Uiso 0.063(3) 1 d D U P A 2
H36 H 0.9568 0.0185 0.6213 0.008 Uiso 0.063(3) 1 calc R . P A 2
C37 C 0.778(3) 0.1208(17) 0.6800(11) 0.006(2) Uiso 0.063(3) 1 d D U P A 2
N38 N 0.620(3) 0.1767(13) 0.6155(9) 0.006(2) Uiso 0.063(3) 1 d D U P A 2
C39 C 0.606(3) 0.1530(16) 0.5431(11) 0.006(2) Uiso 0.063(3) 1 d D U P A 2
H39 H 0.7122 0.1010 0.5316 0.008 Uiso 0.063(3) 1 calc R . P A 2
C40 C 0.440(4) 0.200(2) 0.4792(13) 0.006(2) Uiso 0.063(3) 1 d D U P A 2
C41 C 0.438(4) 0.156(2) 0.4090(13) 0.006(2) Uiso 0.063(3) 1 d D U P A 2
H41 H 0.5562 0.1059 0.4023 0.008 Uiso 0.063(3) 1 calc R . P A 2
C42 C 0.271(5) 0.184(3) 0.3507(16) 0.006(2) Uiso 0.063(3) 1 d D U P A 2
H42 H 0.2733 0.1533 0.3050 0.008 Uiso 0.063(3) 1 calc R . P A 2
C43 C 0.094(6) 0.259(3) 0.361(2) 0.006(2) Uiso 0.063(3) 1 d D U P A 2
H43 H -0.0216 0.2787 0.3219 0.008 Uiso 0.063(3) 1 calc R . P A 2
C44 C 0.090(6) 0.305(3) 0.428(2) 0.006(2) Uiso 0.063(3) 1 d D U P A 2
H44 H -0.0289 0.3547 0.4334 0.008 Uiso 0.063(3) 1 calc R . P A 2
C45 C 0.262(5) 0.278(3) 0.4899(17) 0.006(2) Uiso 0.063(3) 1 d D U P A 2
O46 O 0.248(3) 0.3249(17) 0.5517(12) 0.006(2) Uiso 0.063(3) 1 d D U P A 2
O47 O 0.736(5) 0.4270(15) 0.5567(17) 0.02(2) Uiso 0.063(3) 1 d D U P A 2
N51 N 0.2896(3) 0.39953(14) 0.69867(11) 0.0123(3) Uani 1 1 d . . . . .
C52 C 0.4250(4) 0.47677(17) 0.70980(14) 0.0151(4) Uani 1 1 d . . . . .
H52 H 0.5836 0.4895 0.6800 0.018 Uiso 1 1 calc R . . . .
C53 C 0.3381(4) 0.53824(17) 0.76382(14) 0.0153(4) Uani 1 1 d . . . . .
H53 H 0.4358 0.5923 0.7689 0.018 Uiso 1 1 calc R . . . .
C54 C 0.1026(4) 0.51806(16) 0.81035(13) 0.0124(4) Uani 1 1 d . . . . .
C55 C -0.0381(4) 0.43989(17) 0.79716(14) 0.0144(4) Uani 1 1 d . . . . .
H55 H -0.1971 0.4253 0.8263 0.017 Uiso 1 1 calc R . . . .
C56 C 0.0598(4) 0.38380(17) 0.74034(14) 0.0145(4) Uani 1 1 d . . . . .
H56 H -0.0377 0.3331 0.7306 0.017 Uiso 1 1 calc R . . . .
C57 C 0.0095(4) 0.58354(17) 0.87092(13) 0.0140(4) Uani 1 1 d . . . . .
O58 O 0.1209(3) 0.66807(12) 0.86479(10) 0.0191(3) Uani 1 1 d . . . . .
N59 N -0.1975(3) 0.54452(15) 0.92778(12) 0.0170(4) Uani 1 1 d . . . . .
H59A H -0.2610 0.5790 0.9631 0.020 Uiso 1 1 calc R . . . .
H59B H -0.2673 0.4849 0.9291 0.020 Uiso 1 1 calc R . . . .
O61 O -0.4883(3) 0.64732(12) 1.04400(10) 0.0189(3) Uani 1 1 d . . . . .
S62 S -0.52238(10) 0.77237(4) 1.00169(4) 0.01707(12) Uani 1 1 d . . . . .
C63 C -0.2982(5) 0.8342(2) 1.03833(16) 0.0287(6) Uani 1 1 d . . . . .
H63A H -0.3369 0.8173 1.1041 0.043 Uiso 1 1 calc GR . . . .
H63B H -0.2922 0.9144 1.0056 0.043 Uiso 1 1 calc GR . . . .
H63C H -0.1447 0.8044 1.0251 0.043 Uiso 1 1 calc GR . . . .
C64 C -0.4014(4) 0.81485(18) 0.88104(14) 0.0190(4) Uani 1 1 d . . . . .
H64A H -0.2392 0.7903 0.8747 0.028 Uiso 1 1 calc GR . . . .
H64B H -0.4027 0.8955 0.8520 0.028 Uiso 1 1 calc GR . . . .
H64C H -0.4972 0.7816 0.8515 0.028 Uiso 1 1 calc GR . . . .

loop_
_atom_site_aniso_label
_atom_site_aniso_U_11
_atom_site_aniso_U_22
_atom_site_aniso_U_33
_atom_site_aniso_U_23
_atom_site_aniso_U_13
_atom_site_aniso_U_12
Cu1 0.01100(17) 0.01149(13) 0.0128(3) -0.00595(17) -0.00183(15) 0.00146(10)
O11 0.0129(9) 0.0156(9) 0.0143(7) -0.0077(7) -0.0030(6) 0.0025(6)
C12 0.0127(11) 0.0113(12) 0.0119(10) -0.0021(9) 0.0004(8) -0.0034(8)
C13 0.0136(11) 0.0148(11) 0.0148(13) -0.0033(10) -0.0025(9) 0.0003(8)
C14 0.0200(14) 0.0174(12) 0.0128(11) -0.0042(9) -0.0033(10) -0.0021(10)
C15 0.0231(15) 0.0173(12) 0.0142(11) -0.0076(10) -0.0028(9) 0.0006(10)
C16 0.0175(12) 0.0147(11) 0.0175(12) -0.0063(10) -0.0030(9) 0.0035(9)
C17 0.0133(11) 0.0129(11) 0.0124(10) -0.0033(8) -0.0007(8) -0.0006(8)
N18 0.0135(9) 0.0118(9) 0.0142(9) -0.0044(7) -0.0015(7) -0.0002(7)
C19 0.0148(11) 0.0136(10) 0.0166(11) -0.0075(9) -0.0007(8) -0.0007(8)
C20 0.0128(11) 0.0129(11) 0.0159(10) -0.0047(9) -0.0019(9) -0.0020(9)
C21 0.0143(13) 0.0196(13) 0.0203(11) -0.0087(10) -0.0014(9) 0.0012(9)
C22 0.0178(12) 0.0164(14) 0.0253(14) -0.0054(12) -0.0077(10) 0.0044(10)
C23 0.0189(13) 0.0167(13) 0.0210(13) -0.0025(11) -0.0084(11) -0.0012(10)
C24 0.0188(13) 0.0157(12) 0.0202(11) -0.0078(9) -0.0066(9) -0.0007(10)
C25 0.0135(11) 0.0091(10) 0.0165(11) -0.0027(9) -0.0019(9) -0.0028(8)
O26 0.0170(8) 0.0139(8) 0.0159(8) -0.0067(7) -0.0043(7) 0.0029(6)
O27 0.0115(14) 0.0131(14) 0.0277(16) -0.0040(9) 0.0034(7) 0.0005(6)
Cu2 0.01100(17) 0.01149(13) 0.0128(3) -0.00595(17) -0.00183(15) 0.00146(10)
N51 0.0130(8) 0.0115(8) 0.0115(8) -0.0030(7) -0.0020(6) 0.0009(7)
C52 0.0127(10) 0.0151(10) 0.0171(10) -0.0061(8) -0.0003(8) -0.0010(8)
C53 0.0148(10) 0.0154(10) 0.0172(10) -0.0071(8) -0.0034(8) -0.0014(8)
C54 0.0140(10) 0.0113(9) 0.0111(9) -0.0027(8) -0.0033(8) 0.0024(8)
C55 0.0114(10) 0.0167(10) 0.0137(9) -0.0047(8) -0.0008(8) 0.0008(8)
C56 0.0140(10) 0.0135(10) 0.0164(10) -0.0059(8) -0.0023(8) -0.0019(8)
C57 0.0149(10) 0.0141(10) 0.0132(10) -0.0047(8) -0.0046(8) 0.0023(8)
O58 0.0191(8) 0.0182(8) 0.0233(8) -0.0122(6) -0.0007(6) -0.0026(6)
N59 0.0186(9) 0.0156(9) 0.0188(9) -0.0105(7) 0.0016(7) -0.0003(7)
O61 0.0220(8) 0.0151(7) 0.0179(7) -0.0061(6) 0.0023(6) -0.0018(6)
S62 0.0170(3) 0.0166(3) 0.0179(3) -0.0078(2) 0.0000(2) 0.0006(2)
C63 0.0391(15) 0.0268(13) 0.0211(12) -0.0085(10) -0.0061(10) -0.0101(11)
C64 0.0218(11) 0.0182(11) 0.0165(10) -0.0054(9) -0.0042(9) -0.0005(9)

loop_
_atom_type_symbol
_atom_type_description
_atom_type_scat_dispersion_real
_atom_type_scat_dispersion_imag
_atom_type_scat_source
C C 0.0033 0.0016 'International Tables Vol C Tables 4.2.6.8 and 6.1.1.4'
H H 0.0000 0.0000 'International Tables Vol C Tables 4.2.6.8 and 6.1.1.4'
Cu Cu 0.3201 1.2651 'International Tables Vol C Tables 4.2.6.8 and 6.1.1.4'
N N 0.0061 0.0033 'International Tables Vol C Tables 4.2.6.8 and 6.1.1.4'
O O 0.0106 0.0060 'International Tables Vol C Tables 4.2.6.8 and 6.1.1.4'
S S 0.1246 0.1234 'International Tables Vol C Tables 4.2.6.8 and 6.1.1.4'

loop_
_geom_angle_atom_site_label_1
_geom_angle_atom_site_label_2
_geom_angle_atom_site_label_3
_geom_angle
O11 Cu1 O27 98.72(8)
O11 Cu1 N51 91.86(7)
N18 Cu1 O11 84.19(7)
N18 Cu1 O27 91.36(9)
N18 Cu1 N51 175.43(8)
O26 Cu1 O11 166.98(6)
O26 Cu1 N18 93.30(7)
O26 Cu1 O27 94.10(8)
O26 Cu1 N51 90.04(7)
N51 Cu1 O27 91.51(10)
C12 O11 Cu1 111.54(13)
O11 C12 C13 122.59(19)
O11 C12 C17 119.01(19)
C13 C12 C17 118.4(2)
C12 C13 H13 119.8
C14 C13 C12 120.4(2)
C14 C13 H13 119.8
C13 C14 H14 119.7
C13 C14 C15 120.6(2)
C15 C14 H14 119.7
C14 C15 H15 120.0
C16 C15 C14 120.0(2)
C16 C15 H15 120.0
C15 C16 H16 120.1
C15 C16 C17 119.8(2)
C17 C16 H16 120.1
C12 C17 N18 113.31(19)
C16 C17 C12 120.8(2)
C16 C17 N18 125.9(2)
C17 N18 Cu1 111.81(14)
C19 N18 Cu1 125.60(15)
C19 N18 C17 122.44(18)
N18 C19 H19 117.5
N18 C19 C20 125.0(2)
C20 C19 H19 117.5
C21 C20 C19 116.7(2)
C21 C20 C25 119.5(2)
C25 C20 C19 123.7(2)
C20 C21 H21 118.8
C22 C21 C20 122.4(2)
C22 C21 H21 118.8
C21 C22 H22 120.8
C21 C22 C23 118.5(2)
C23 C22 H22 120.8
C22 C23 H23 119.5
C24 C23 C22 121.0(2)
C24 C23 H23 119.5
C23 C24 H24 119.0
C23 C24 C25 122.1(2)
C25 C24 H24 119.0
C24 C25 C20 116.5(2)
O26 C25 C20 124.5(2)
O26 C25 C24 118.9(2)
C25 O26 Cu1 126.15(14)
Cu1 O27 H27A 135.2(14)
Cu1 O27 H27B 117.0(14)
H27A O27 H27B 107.4(14)
O31 Cu2 O47 98.7(2)
N38 Cu2 O31 84.13(14)
N38 Cu2 O47 91.36(19)
O46 Cu2 O31 167.0(3)
O46 Cu2 N38 93.49(17)
O46 Cu2 O47 94.1(2)
O46 Cu2 N51 94.6(4)
N51 Cu2 O31 87.4(4)
N51 Cu2 N38 171.4(5)
N51 Cu2 O47 90.9(10)
C32 O31 Cu2 111.4(2)
O31 C32 C33 122.4(4)
O31 C32 C37 118.9(3)
C33 C32 C37 118.3(3)
C32 C33 H33 119.8
C34 C33 C32 120.5(3)
C34 C33 H33 119.8
C33 C34 H34 119.7
C33 C34 C35 120.6(3)
C35 C34 H34 119.7
C34 C35 H35 120.1
C36 C35 C34 119.9(4)
C36 C35 H35 120.1
C35 C36 H36 120.1
C35 C36 C37 119.8(4)
C37 C36 H36 120.1
C32 C37 N38 113.3(3)
C36 C37 C32 120.7(3)
C36 C37 N38 125.9(4)
C37 N38 Cu2 111.6(2)
C39 N38 Cu2 125.9(3)
C39 N38 C37 122.4(3)
N38 C39 H39 117.4
N38 C39 C40 125.2(3)
C40 C39 H39 117.4
C41 C40 C39 116.6(4)
C41 C40 C45 119.4(3)
C45 C40 C39 123.5(3)
C40 C41 H41 118.8
C42 C41 C40 122.5(3)
C42 C41 H41 118.8
C41 C42 H42 120.8
C41 C42 C43 118.5(3)
C43 C42 H42 120.8
C42 C43 H43 119.5
C44 C43 C42 120.9(3)
C44 C43 H43 119.5
C43 C44 H44 119.0
C43 C44 C45 122.1(3)
C45 C44 H44 119.0
C44 C45 C40 116.6(3)
O46 C45 C40 124.5(3)
O46 C45 C44 118.9(3)
C45 O46 Cu2 126.5(3)
C52 N51 Cu1 122.02(14)
C52 N51 Cu2 118.9(4)
C56 N51 Cu1 119.63(14)
C56 N51 Cu2 121.6(4)
C56 N51 C52 117.99(17)
N51 C52 H52 118.7
N51 C52 C53 122.65(19)
C53 C52 H52 118.7
C52 C53 H53 120.4
C52 C53 C54 119.16(19)
C54 C53 H53 120.4
C53 C54 C57 119.11(18)
C55 C54 C53 117.98(18)
C55 C54 C57 122.89(18)
C54 C55 H55 120.3
C56 C55 C54 119.45(18)
C56 C55 H55 120.3
N51 C56 C55 122.67(19)
N51 C56 H56 118.7
C55 C56 H56 118.7
O58 C57 C54 120.19(18)
O58 C57 N59 124.13(19)
N59 C57 C54 115.67(18)
C57 N59 H59A 120.0
C57 N59 H59B 120.0
H59A N59 H59B 120.0
O61 S62 C63 105.10(11)
O61 S62 C64 106.09(9)
C63 S62 C64 99.14(11)
S62 C63 H63A 109.5
S62 C63 H63B 109.5
S62 C63 H63C 109.5
H63A C63 H63B 109.5
H63A C63 H63C 109.5
H63B C63 H63C 109.5
S62 C64 H64A 109.5
S62 C64 H64B 109.5
S62 C64 H64C 109.5
H64A C64 H64B 109.5
H64A C64 H64C 109.5
H64B C64 H64C 109.5

loop_
_geom_bond_atom_site_label_1
_geom_bond_atom_site_label_2
_geom_bond_distance
Cu1 O11 1.9661(16)
Cu1 N18 1.9514(18)
Cu1 O26 1.9312(16)
Cu1 O27 2.2924(15)
Cu1 N51 2.0169(17)
O11 C12 1.339(2)
C12 C13 1.402(3)
C12 C17 1.410(3)
C13 H13 0.9300
C13 C14 1.384(3)
C14 H14 0.9300
C14 C15 1.392(3)
C15 H15 0.9300
C15 C16 1.385(3)
C16 H16 0.9300
C16 C17 1.393(3)
C17 N18 1.421(3)
N18 C19 1.291(3)
C19 H19 0.9300
C19 C20 1.429(3)
C20 C21 1.413(3)
C20 C25 1.428(3)
C21 H21 0.9300
C21 C22 1.363(3)
C22 H22 0.9300
C22 C23 1.396(3)
C23 H23 0.9300
C23 C24 1.379(3)
C24 H24 0.9300
C24 C25 1.414(3)
C25 O26 1.309(3)
O27 H27A 0.871(9)
O27 H27B 0.864(9)
Cu2 O31 1.966(2)
Cu2 N38 1.951(3)
Cu2 O46 1.930(2)
Cu2 O47 2.292(2)
Cu2 N51 1.933(9)
O31 C32 1.340(3)
C32 C33 1.402(4)
C32 C37 1.410(3)
C33 H33 0.9300
C33 C34 1.384(4)
C34 H34 0.9300
C34 C35 1.393(4)
C35 H35 0.9300
C35 C36 1.385(4)
C36 H36 0.9300
C36 C37 1.393(3)
C37 N38 1.422(3)
N38 C39 1.290(3)
C39 H39 0.9300
C39 C40 1.429(4)
C40 C41 1.413(4)
C40 C45 1.428(3)
C41 H41 0.9300
C41 C42 1.363(4)
C42 H42 0.9300
C42 C43 1.396(4)
C43 H43 0.9300
C43 C44 1.379(4)
C44 H44 0.9300
C44 C45 1.414(4)
C45 O46 1.309(3)
N51 C52 1.342(3)
N51 C56 1.341(3)
C52 H52 0.9300
C52 C53 1.385(3)
C53 H53 0.9300
C53 C54 1.392(3)
C54 C55 1.386(3)
C54 C57 1.512(3)
C55 H55 0.9300
C55 C56 1.382(3)
C56 H56 0.9300
C57 O58 1.231(2)
C57 N59 1.335(3)
N59 H59A 0.8600
N59 H59B 0.8600
O61 S62 1.5058(15)
S62 C63 1.780(2)
S62 C64 1.784(2)
C63 H63A 0.9600
C63 H63B 0.9600
C63 H63C 0.9600
C64 H64A 0.9600
C64 H64B 0.9600
C64 H64C 0.9600

loop_
_geom_torsion_atom_site_label_1
_geom_torsion_atom_site_label_2
_geom_torsion_atom_site_label_3
_geom_torsion_atom_site_label_4
_geom_torsion
Cu1 O11 C12 C13 178.7(3)
Cu1 O11 C12 C17 0.0(3)
Cu1 N18 C19 C20 9.6(3)
Cu1 N51 C52 C53 -171.66(15)
Cu1 N51 C56 C55 170.21(15)
O11 C12 C13 C14 -179.9(3)
O11 C12 C17 C16 -179.1(2)
O11 C12 C17 N18 2.9(3)
C12 C13 C14 C15 -0.3(5)
C12 C17 N18 Cu1 -4.2(3)
C12 C17 N18 C19 -180.0(2)
C13 C12 C17 C16 2.1(4)
C13 C12 C17 N18 -175.9(3)
C13 C14 C15 C16 0.8(4)
C14 C15 C16 C17 0.2(4)
C15 C16 C17 C12 -1.7(3)
C15 C16 C17 N18 176.1(2)
C16 C17 N18 Cu1 177.8(2)
C16 C17 N18 C19 2.0(4)
C17 C12 C13 C14 -1.1(5)
C17 N18 C19 C20 -175.3(2)
N18 C19 C20 C21 179.8(2)
N18 C19 C20 C25 2.6(4)
C19 C20 C21 C22 -176.5(2)
C19 C20 C25 C24 175.4(2)
C19 C20 C25 O26 -6.0(4)
C20 C21 C22 C23 0.2(4)
C20 C25 O26 Cu1 -3.3(3)
C21 C20 C25 C24 -1.7(3)
C21 C20 C25 O26 176.9(2)
C21 C22 C23 C24 -0.1(4)
C22 C23 C24 C25 -0.9(4)
C23 C24 C25 C20 1.8(3)
C23 C24 C25 O26 -176.9(2)
C24 C25 O26 Cu1 175.24(18)
C25 C20 C21 C22 0.8(4)
Cu2 O31 C32 C33 168.7(18)
Cu2 O31 C32 C37 -5(3)
Cu2 N38 C39 C40 -7(3)
Cu2 N51 C52 C53 -165.0(4)
Cu2 N51 C56 C55 163.0(4)
O31 C32 C33 C34 -174(3)
O31 C32 C37 C36 176(2)
O31 C32 C37 N38 -1(3)
C32 C33 C34 C35 2(2)
C32 C37 N38 Cu2 6(2)
C32 C37 N38 C39 -176(2)
C33 C32 C37 C36 2(3)
C33 C32 C37 N38 -175(2)
C33 C34 C35 C36 -5(4)
C34 C35 C36 C37 7(4)
C35 C36 C37 C32 -5(4)
C35 C36 C37 N38 171(3)
C36 C37 N38 Cu2 -170(2)
C36 C37 N38 C39 7(3)
C37 C32 C33 C34 -0.3(18)
C37 N38 C39 C40 175(2)
N38 C39 C40 C41 -174(2)
N38 C39 C40 C45 -2(4)
C39 C40 C41 C42 172(3)
C39 C40 C45 C44 -172(3)
C39 C40 C45 O46 9(4)
C40 C41 C42 C43 0(2)
C40 C45 O46 Cu2 -5(4)
C41 C40 C45 C44 1(4)
C41 C40 C45 O46 -179(3)
C41 C42 C43 C44 0(5)
C42 C43 C44 C45 0(6)
C43 C44 C45 C40 0(5)
C43 C44 C45 O46 179(4)
C44 C45 O46 Cu2 175(3)
C45 C40 C41 C42 -1(2)
N51 C52 C53 C54 1.4(3)
C52 N51 C56 C55 -3.1(3)
C52 C53 C54 C55 -2.6(3)
C52 C53 C54 C57 178.75(18)
C53 C54 C55 C56 1.1(3)
C53 C54 C57 O58 14.4(3)
C53 C54 C57 N59 -166.85(19)
C54 C55 C56 N51 1.8(3)
C55 C54 C57 O58 -164.2(2)
C55 C54 C57 N59 14.6(3)
C56 N51 C52 C53 1.4(3)
C57 C54 C55 C56 179.69(18)
